data_7014692
loop_
_publ_author_name
'Chang, Kai-Chieh'
'Lu, Chia-Fu'
'Wang, Po-Yang'
'Lu, Duan-Yen'
'Chen, Hong-Zhang'
'Kuo, Ting-Shen'
'Tsai, Yi-Chou'

_publ_section_title
;
 Ligand-controlled synthesis of vanadium(i) \b-diketiminates and their
 catalysis in cyclotrimerization of alkynes.
;
_journal_issue 10
_journal_name_full 'Dalton transactions (Cambridge, England : 2003)'
_journal_page_first 2324
_journal_page_last 2331
_journal_paper_doi 10.1039/c0dt01061h
_journal_volume 40
_journal_year 2011
_chemical_formula_moiety 'C41 H51 N2 S2 V'
_chemical_formula_sum 'C41 H51 N2 S2 V'
_chemical_formula_weight 686.90
_chemical_name_systematic
;
?
;
_space_group_IT_number 14
_symmetry_cell_setting monoclinic
_symmetry_space_group_name_Hall '-P 2yab'
_symmetry_space_group_name_H-M 'P 1 21/a 1'
_atom_sites_solution_hydrogens geom
_atom_sites_solution_primary direct
_atom_sites_solution_secondary difmap
_audit_creation_method SHELXL-97
_cell_angle_alpha 90.00
_cell_angle_beta 108.0990(10)
_cell_angle_gamma 90.00
_cell_formula_units_Z 4
_cell_length_a 18.0540(3)
_cell_length_b 12.1652(2)
_cell_length_c 18.3858(3)
_cell_measurement_reflns_used 50049
_cell_measurement_temperature 200(2)
_cell_measurement_theta_max 25.35
_cell_measurement_theta_min 2.037
_cell_volume 3838.28(11)
_computing_cell_refinement 'HKL Scalepack (Otwinowski & Minor 1997)'
_computing_data_collection 'Collect (Nonius BV, 1997-2000)'
_computing_data_reduction 'HKL Denzo and Scalepack (Otwinowski & Minor 19'
_computing_molecular_graphics 'Ortep-3 for Windows (Farrugia, 1997)'
_computing_publication_material 'WinGX publication routines (Farrugia, 1999)'
_computing_structure_refinement 'SHELXL-97 (Sheldrick, 1997)'
_computing_structure_solution 'SHELXS-86 (Sheldrick, 1986)'
_diffrn_ambient_temperature 200(2)
_diffrn_detector_area_resol_mean 9
_diffrn_measured_fraction_theta_full 0.994
_diffrn_measured_fraction_theta_max 0.994
_diffrn_measurement_device_type KappaCCD
_diffrn_measurement_method 'CCD rotation images, thick slices'
_diffrn_radiation_monochromator graphite
_diffrn_radiation_source 'fine-focus sealed tube'
_diffrn_radiation_type MoK\a
_diffrn_radiation_wavelength 0.71073
_diffrn_reflns_av_R_equivalents 0.0837
_diffrn_reflns_av_sigmaI/netI 0.0494
_diffrn_reflns_limit_h_max 20
_diffrn_reflns_limit_h_min -21
_diffrn_reflns_limit_k_max 14
_diffrn_reflns_limit_k_min -14
_diffrn_reflns_limit_l_max 22
_diffrn_reflns_limit_l_min -22
_diffrn_reflns_number 29685
_diffrn_reflns_theta_full 25.33
_diffrn_reflns_theta_max 25.33
_diffrn_reflns_theta_min 2.04
_exptl_absorpt_coefficient_mu 0.397
_exptl_absorpt_correction_T_max 1.0594
_exptl_absorpt_correction_T_min 0.6179
_exptl_absorpt_correction_type multi-scan
_exptl_absorpt_process_details
;
?
;
_exptl_crystal_colour blacl
_exptl_crystal_density_diffrn 1.189
_exptl_crystal_density_method 'not measured'
_exptl_crystal_description prism
_exptl_crystal_F_000 1464
_exptl_crystal_size_max 0.75
_exptl_crystal_size_mid 0.75
_exptl_crystal_size_min 0.45
_refine_diff_density_max 0.806
_refine_diff_density_min -0.842
_refine_diff_density_rms 0.224
_refine_ls_extinction_coef 0.0174(13)
_refine_ls_extinction_expression Fc^*^=kFc[1+0.001xFc^2^\l^3^/sin(2\q)]^-1/4^
_refine_ls_extinction_method SHELXL
_refine_ls_goodness_of_fit_ref 1.093
_refine_ls_hydrogen_treatment noref
_refine_ls_matrix_type full
_refine_ls_number_parameters 414
_refine_ls_number_reflns 6981
_refine_ls_number_restraints 0
_refine_ls_restrained_S_all 1.093
_refine_ls_R_factor_all 0.0769
_refine_ls_R_factor_gt 0.0593
_refine_ls_shift/su_max 0.001
_refine_ls_shift/su_mean 0.000
_refine_ls_structure_factor_coef Fsqd
_refine_ls_weighting_details 'calc w=1/[\s^2^(Fo^2^)+(0.0979P)^2^+2.1936P] where P=(Fo^2^+2Fc^2^)/3'
_refine_ls_weighting_scheme calc
_refine_ls_wR_factor_gt 0.1498
_refine_ls_wR_factor_ref 0.1712
_reflns_number_gt 5744
_reflns_number_total 6981
_reflns_threshold_expression >2sigma(I)
_cod_data_source_file C0DT01061H.TXT
_cod_data_source_block 7825
_cod_original_sg_symbol_H-M 'P 21/a'
_cod_database_code 7014692

loop_
_symmetry_equiv_pos_as_xyz
'x, y, z'
'-x+1/2, y+1/2, -z'
'-x, -y, -z'
'x-1/2, -y-1/2, z'

loop_
_atom_site_label
_atom_site_type_symbol
_atom_site_fract_x
_atom_site_fract_y
_atom_site_fract_z
_atom_site_U_iso_or_equiv
_atom_site_adp_type
_atom_site_occupancy
_atom_site_symmetry_multiplicity
_atom_site_calc_flag
_atom_site_refinement_flags
_atom_site_disorder_assembly
_atom_site_disorder_group
V1 V 0.27613(3) 0.21181(4) 0.23554(2) 0.02734(17) Uani 1 1 d . . .
S1 S 0.40862(4) 0.22201(6) 0.26127(4) 0.0374(2) Uani 1 1 d . . .
S2 S 0.22818(5) 0.12858(7) 0.11756(4) 0.0403(2) Uani 1 1 d . A .
N1 N 0.23929(12) 0.15814(19) 0.31906(12) 0.0301(5) Uani 1 1 d . . .
N2 N 0.24364(12) 0.36511(18) 0.24582(12) 0.0273(5) Uani 1 1 d . . .
C1 C 0.27566(16) 0.0621(2) 0.36200(16) 0.0342(6) Uani 1 1 d . . .
C2 C 0.25504(17) -0.0434(3) 0.33209(18) 0.0401(7) Uani 1 1 d . . .
C3 C 0.1935(2) -0.0653(3) 0.25594(19) 0.0454(8) Uani 1 1 d . . .
H3 H 0.1781 0.0056 0.2305 0.054 Uiso 1 1 calc R . .
C4 C 0.1206(2) -0.1185(4) 0.2664(2) 0.0715(12) Uani 1 1 d . . .
H4A H 0.0831 -0.1315 0.2172 0.107 Uiso 1 1 calc R . .
H4B H 0.0985 -0.0703 0.2955 0.107 Uiso 1 1 calc R . .
H4C H 0.1344 -0.1871 0.2930 0.107 Uiso 1 1 calc R . .
C5 C 0.2247(3) -0.1368(3) 0.2034(3) 0.0712(11) Uani 1 1 d . . .
H5A H 0.1840 -0.1493 0.1561 0.107 Uiso 1 1 calc R . .
H5B H 0.2421 -0.2060 0.2279 0.107 Uiso 1 1 calc R . .
H5C H 0.2675 -0.1000 0.1933 0.107 Uiso 1 1 calc R . .
C6 C 0.2927(2) -0.1330(3) 0.3762(2) 0.0572(10) Uani 1 1 d . . .
H6 H 0.2803 -0.2039 0.3574 0.069 Uiso 1 1 calc R . .
C7 C 0.3473(2) -0.1183(3) 0.4464(2) 0.0633(11) Uani 1 1 d . . .
H7 H 0.3714 -0.1789 0.4748 0.076 Uiso 1 1 calc R . .
C8 C 0.3666(2) -0.0140(3) 0.4751(2) 0.0557(9) Uani 1 1 d . . .
H8 H 0.4034 -0.0052 0.5229 0.067 Uiso 1 1 calc R . .
C9 C 0.33201(17) 0.0784(3) 0.43396(17) 0.0414(7) Uani 1 1 d . . .
C10 C 0.3564(2) 0.1922(3) 0.46727(18) 0.0488(8) Uani 1 1 d . . .
H10 H 0.3266 0.2468 0.4305 0.059 Uiso 1 1 calc R . .
C11 C 0.4429(2) 0.2126(3) 0.4799(2) 0.0572(10) Uani 1 1 d . . .
H11A H 0.4566 0.2848 0.5009 0.086 Uiso 1 1 calc R . .
H11B H 0.4535 0.2070 0.4320 0.086 Uiso 1 1 calc R . .
H11C H 0.4732 0.1588 0.5149 0.086 Uiso 1 1 calc R . .
C12 C 0.3390(3) 0.2093(5) 0.5431(2) 0.0815(15) Uani 1 1 d . . .
H12A H 0.3546 0.2819 0.5621 0.122 Uiso 1 1 calc R . .
H12B H 0.3673 0.1561 0.5799 0.122 Uiso 1 1 calc R . .
H12C H 0.2841 0.2004 0.5349 0.122 Uiso 1 1 calc R . .
C13 C 0.1453(2) 0.1505(3) 0.3921(2) 0.0496(8) Uani 1 1 d . . .
H13A H 0.1692 0.0797 0.4055 0.074 Uiso 1 1 calc R . .
H13B H 0.0905 0.1413 0.3668 0.074 Uiso 1 1 calc R . .
H13C H 0.1529 0.1935 0.4376 0.074 Uiso 1 1 calc R . .
C14 C 0.18198(16) 0.2086(2) 0.33925(15) 0.0324(6) Uani 1 1 d . . .
C15 C 0.15475(16) 0.3122(3) 0.31446(16) 0.0347(7) Uani 1 1 d . . .
H15 H 0.1100 0.3342 0.3254 0.042 Uiso 1 1 calc R . .
C16 C 0.18588(15) 0.3891(2) 0.27471(15) 0.0307(6) Uani 1 1 d . . .
C17 C 0.15139(18) 0.5029(3) 0.26717(19) 0.0428(7) Uani 1 1 d . . .
H17A H 0.1768 0.5489 0.2397 0.064 Uiso 1 1 calc R . .
H17B H 0.1587 0.5331 0.3172 0.064 Uiso 1 1 calc R . .
H17C H 0.0967 0.4992 0.2398 0.064 Uiso 1 1 calc R . .
C18 C 0.27805(15) 0.4558(2) 0.21665(15) 0.0298(6) Uani 1 1 d . . .
C19 C 0.33992(16) 0.5128(2) 0.26842(16) 0.0350(6) Uani 1 1 d . . .
C20 C 0.37552(17) 0.4769(3) 0.35130(16) 0.0383(7) Uani 1 1 d . . .
H20 H 0.3611 0.3998 0.3543 0.046 Uiso 1 1 calc R . .
C21 C 0.3448(3) 0.5409(4) 0.4065(2) 0.0740(13) Uani 1 1 d . . .
H21A H 0.2890 0.5358 0.3908 0.111 Uiso 1 1 calc R . .
H21B H 0.3599 0.6166 0.4068 0.111 Uiso 1 1 calc R . .
H21C H 0.3661 0.5108 0.4570 0.111 Uiso 1 1 calc R . .
C22 C 0.46415(19) 0.4820(4) 0.3768(2) 0.0601(10) Uani 1 1 d . . .
H22A H 0.4844 0.4581 0.4290 0.090 Uiso 1 1 calc R . .
H22B H 0.4805 0.5562 0.3726 0.090 Uiso 1 1 calc R . .
H22C H 0.4834 0.4350 0.3448 0.090 Uiso 1 1 calc R . .
C23 C 0.3686(2) 0.6051(3) 0.24145(19) 0.0489(8) Uani 1 1 d . . .
H23 H 0.4091 0.6448 0.2749 0.059 Uiso 1 1 calc R . .
C24 C 0.3387(2) 0.6393(3) 0.1666(2) 0.0563(9) Uani 1 1 d . . .
H24 H 0.3581 0.7022 0.1502 0.068 Uiso 1 1 calc R . .
C25 C 0.2801(2) 0.5799(3) 0.11617(18) 0.0467(8) Uani 1 1 d . . .
H25 H 0.2611 0.6023 0.0654 0.056 Uiso 1 1 calc R . .
C26 C 0.24866(17) 0.4873(2) 0.13944(16) 0.0348(6) Uani 1 1 d . . .
C27 C 0.18447(18) 0.4256(3) 0.08114(16) 0.0427(7) Uani 1 1 d . . .
H27 H 0.1711 0.3613 0.1067 0.051 Uiso 1 1 calc R . .
C28 C 0.1110(2) 0.4952(4) 0.0502(2) 0.0763(13) Uani 1 1 d . . .
H28A H 0.0714 0.4528 0.0142 0.114 Uiso 1 1 calc R . .
H28B H 0.1226 0.5592 0.0253 0.114 Uiso 1 1 calc R . .
H28C H 0.0927 0.5173 0.0918 0.114 Uiso 1 1 calc R . .
C29 C 0.2123(2) 0.3841(3) 0.01536(18) 0.0524(9) Uani 1 1 d . . .
H29A H 0.1709 0.3447 -0.0207 0.079 Uiso 1 1 calc R . .
H29B H 0.2562 0.3361 0.0353 0.079 Uiso 1 1 calc R . .
H29C H 0.2274 0.4455 -0.0097 0.079 Uiso 1 1 calc R . .
C30 C 0.42929(15) 0.0814(2) 0.24805(15) 0.0318(6) Uani 1 1 d . . .
C31 C 0.44599(17) 0.0071(3) 0.30855(17) 0.0412(7) Uani 1 1 d . . .
H31 H 0.4446 0.0301 0.3564 0.049 Uiso 1 1 calc R . .
C32 C 0.46456(18) -0.1004(3) 0.29795(19) 0.0454(8) Uani 1 1 d . . .
H32 H 0.4746 -0.1497 0.3385 0.055 Uiso 1 1 calc R . .
C33 C 0.46840(18) -0.1357(3) 0.2283(2) 0.0442(8) Uani 1 1 d . . .
H33 H 0.4823 -0.2078 0.2219 0.053 Uiso 1 1 calc R . .
C34 C 0.45136(18) -0.0630(3) 0.16798(19) 0.0451(8) Uani 1 1 d . . .
H34 H 0.4531 -0.0866 0.1204 0.054 Uiso 1 1 calc R . .
C35 C 0.43178(17) 0.0446(3) 0.17743(17) 0.0394(7) Uani 1 1 d . . .
H35 H 0.4202 0.0927 0.1361 0.047 Uiso 1 1 calc R . .
C36 C 0.12531(18) 0.1436(3) 0.08481(17) 0.0430(7) Uani 1 1 d . . .
C37 C 0.0848(4) 0.1560(7) 0.0041(4) 0.0492(17) Uiso 0.50 1 d P A 1
H37 H 0.1129 0.1502 -0.0304 0.059 Uiso 0.50 1 calc PR A 1
C38 C 0.0062(5) 0.1762(8) -0.0234(5) 0.067(2) Uiso 0.50 1 d P A 1
H38 H -0.0181 0.1786 -0.0760 0.080 Uiso 0.50 1 calc PR A 1
C39 C -0.0368(5) 0.1927(8) 0.0245(5) 0.061(2) Uiso 0.50 1 d P A 1
H39 H -0.0893 0.2114 0.0058 0.073 Uiso 0.50 1 calc PR A 1
C37A C 0.0901(4) 0.1015(7) 0.0118(4) 0.0475(16) Uiso 0.50 1 d P A 2
H37A H 0.1196 0.0700 -0.0162 0.057 Uiso 0.50 1 calc PR A 2
C38A C 0.0098(5) 0.1079(8) -0.0177(5) 0.063(2) Uiso 0.50 1 d P A 2
H38A H -0.0146 0.0906 -0.0689 0.075 Uiso 0.50 1 calc PR A 2
C39A C -0.0347(6) 0.1399(8) 0.0281(5) 0.065(2) Uiso 0.50 1 d P A 2
H39A H -0.0887 0.1342 0.0093 0.078 Uiso 0.50 1 calc PR A 2
C40 C 0.0006(2) 0.1807(4) 0.1024(2) 0.0629(10) Uani 1 1 d . . .
H40 H -0.0289 0.1804 0.1359 0.075 Uiso 1 1 calc R A 1
C41 C 0.08048(19) 0.1691(3) 0.13146(19) 0.0471(8) Uani 1 1 d . A .
H41 H 0.1048 0.1786 0.1836 0.056 Uiso 1 1 calc R . .

loop_
_atom_site_aniso_label
_atom_site_aniso_U_11
_atom_site_aniso_U_22
_atom_site_aniso_U_33
_atom_site_aniso_U_23
_atom_site_aniso_U_13
_atom_site_aniso_U_12
V1 0.0312(3) 0.0286(3) 0.0242(3) 0.00000(18) 0.01140(19) 0.00140(18)
S1 0.0340(4) 0.0359(4) 0.0457(4) -0.0027(3) 0.0175(3) 0.0007(3)
S2 0.0457(4) 0.0447(5) 0.0321(4) -0.0087(3) 0.0143(3) 0.0010(3)
N1 0.0298(12) 0.0322(13) 0.0282(11) 0.0018(10) 0.0092(9) -0.0010(10)
N2 0.0271(11) 0.0312(12) 0.0228(10) 0.0009(9) 0.0065(9) 0.0020(9)
C1 0.0336(15) 0.0380(16) 0.0344(14) 0.0116(12) 0.0156(12) 0.0013(12)
C2 0.0379(16) 0.0372(17) 0.0467(17) 0.0088(14) 0.0153(13) -0.0042(13)
C3 0.0503(19) 0.0357(17) 0.0500(19) 0.0028(14) 0.0153(15) -0.0062(15)
C4 0.059(2) 0.083(3) 0.066(2) -0.002(2) 0.0104(19) -0.029(2)
C5 0.092(3) 0.052(2) 0.071(3) -0.012(2) 0.027(2) 0.003(2)
C6 0.053(2) 0.0384(19) 0.078(3) 0.0202(18) 0.0165(19) -0.0028(16)
C7 0.052(2) 0.056(2) 0.076(3) 0.036(2) 0.0113(19) 0.0014(18)
C8 0.0460(19) 0.070(3) 0.0467(19) 0.0246(18) 0.0080(15) -0.0007(18)
C9 0.0391(16) 0.0514(19) 0.0345(15) 0.0104(14) 0.0126(13) -0.0002(14)
C10 0.0500(19) 0.063(2) 0.0293(16) -0.0002(15) 0.0061(14) -0.0003(16)
C11 0.056(2) 0.072(3) 0.0400(18) -0.0075(17) 0.0109(16) -0.0146(18)
C12 0.063(3) 0.126(4) 0.057(2) -0.031(3) 0.021(2) -0.007(3)
C13 0.0480(19) 0.058(2) 0.0521(19) 0.0063(17) 0.0289(16) -0.0036(16)
C14 0.0266(13) 0.0417(17) 0.0287(14) -0.0033(12) 0.0085(11) -0.0055(12)
C15 0.0264(13) 0.0458(17) 0.0347(15) -0.0038(13) 0.0138(11) 0.0014(12)
C16 0.0258(13) 0.0378(16) 0.0263(13) -0.0043(12) 0.0048(10) 0.0026(12)
C17 0.0390(17) 0.0414(18) 0.0505(18) -0.0024(15) 0.0174(14) 0.0104(14)
C18 0.0308(14) 0.0286(14) 0.0311(14) -0.0016(11) 0.0112(11) 0.0031(11)
C19 0.0368(15) 0.0325(15) 0.0356(15) -0.0056(12) 0.0110(12) -0.0001(12)
C20 0.0370(16) 0.0369(16) 0.0364(15) -0.0059(13) 0.0047(12) -0.0013(13)
C21 0.074(3) 0.103(3) 0.0396(19) -0.013(2) 0.0098(18) 0.032(3)
C22 0.0387(19) 0.072(3) 0.062(2) -0.007(2) 0.0039(16) -0.0023(18)
C23 0.057(2) 0.0401(18) 0.0488(19) -0.0071(15) 0.0147(15) -0.0159(16)
C24 0.074(2) 0.0430(19) 0.056(2) 0.0046(16) 0.0259(19) -0.0178(18)
C25 0.061(2) 0.0423(18) 0.0380(16) 0.0096(14) 0.0163(15) -0.0017(16)
C26 0.0359(15) 0.0358(16) 0.0326(14) 0.0035(12) 0.0103(12) 0.0042(12)
C27 0.0424(17) 0.0509(19) 0.0304(15) 0.0048(14) 0.0048(13) -0.0013(15)
C28 0.050(2) 0.114(4) 0.054(2) -0.003(2) 0.0006(18) 0.022(2)
C29 0.064(2) 0.056(2) 0.0343(17) -0.0014(15) 0.0116(15) -0.0034(18)
C30 0.0256(13) 0.0360(15) 0.0336(14) -0.0016(12) 0.0090(11) -0.0013(12)
C31 0.0394(16) 0.0502(19) 0.0355(16) 0.0025(14) 0.0139(13) 0.0013(14)
C32 0.0413(17) 0.0421(18) 0.0506(19) 0.0137(15) 0.0109(14) 0.0021(14)
C33 0.0357(16) 0.0323(16) 0.060(2) -0.0058(15) 0.0078(14) -0.0036(13)
C34 0.0441(18) 0.0454(19) 0.0422(17) -0.0139(15) 0.0082(14) -0.0037(15)
C35 0.0412(16) 0.0429(17) 0.0324(15) 0.0010(13) 0.0090(12) 0.0022(14)
C36 0.0440(17) 0.0497(19) 0.0342(16) -0.0068(14) 0.0105(13) -0.0073(15)
C40 0.052(2) 0.076(3) 0.061(2) -0.010(2) 0.0187(18) 0.001(2)
C41 0.0501(19) 0.053(2) 0.0383(17) -0.0117(15) 0.0133(14) 0.0034(16)

loop_
_atom_type_symbol
_atom_type_description
_atom_type_scat_dispersion_real
_atom_type_scat_dispersion_imag
_atom_type_scat_source
C C 0.0033 0.0016 'International Tables Vol C Tables 4.2.6.8 and 6.1.1.4'
H H 0.0000 0.0000 'International Tables Vol C Tables 4.2.6.8 and 6.1.1.4'
S S 0.1246 0.1234 'International Tables Vol C Tables 4.2.6.8 and 6.1.1.4'
V V 0.3005 0.5294 'International Tables Vol C Tables 4.2.6.8 and 6.1.1.4'
N N 0.0061 0.0033 'International Tables Vol C Tables 4.2.6.8 and 6.1.1.4'

loop_
_geom_angle_atom_site_label_1
_geom_angle_atom_site_label_2
_geom_angle_atom_site_label_3
_geom_angle
_geom_angle_site_symmetry_1
_geom_angle_site_symmetry_3
_geom_angle_publ_flag
N1 V1 N2 93.22(9) . . ?
N1 V1 S1 116.19(7) . . ?
N2 V1 S1 104.48(7) . . ?
N1 V1 S2 118.04(7) . . ?
N2 V1 S2 117.86(7) . . ?
S1 V1 S2 106.30(3) . . ?
C30 S1 V1 99.73(9) . . ?
C36 S2 V1 108.75(10) . . ?
C14 N1 C1 118.2(2) . . ?
C14 N1 V1 122.54(19) . . ?
C1 N1 V1 119.20(17) . . ?
C16 N2 C18 117.2(2) . . ?
C16 N2 V1 122.13(19) . . ?
C18 N2 V1 120.51(16) . . ?
C2 C1 C9 121.6(3) . . ?
C2 C1 N1 120.3(2) . . ?
C9 C1 N1 118.1(3) . . ?
C1 C2 C6 117.6(3) . . ?
C1 C2 C3 123.6(3) . . ?
C6 C2 C3 118.8(3) . . ?
C2 C3 C5 112.0(3) . . ?
C2 C3 C4 111.7(3) . . ?
C5 C3 C4 109.7(3) . . ?
C2 C3 H3 107.7 . . ?
C5 C3 H3 107.7 . . ?
C4 C3 H3 107.7 . . ?
C3 C4 H4A 109.5 . . ?
C3 C4 H4B 109.5 . . ?
H4A C4 H4B 109.5 . . ?
C3 C4 H4C 109.5 . . ?
H4A C4 H4C 109.5 . . ?
H4B C4 H4C 109.5 . . ?
C3 C5 H5A 109.5 . . ?
C3 C5 H5B 109.5 . . ?
H5A C5 H5B 109.5 . . ?
C3 C5 H5C 109.5 . . ?
H5A C5 H5C 109.5 . . ?
H5B C5 H5C 109.5 . . ?
C7 C6 C2 121.3(4) . . ?
C7 C6 H6 119.3 . . ?
C2 C6 H6 119.3 . . ?
C6 C7 C8 120.2(3) . . ?
C6 C7 H7 119.9 . . ?
C8 C7 H7 119.9 . . ?
C7 C8 C9 121.3(3) . . ?
C7 C8 H8 119.3 . . ?
C9 C8 H8 119.3 . . ?
C8 C9 C1 117.9(3) . . ?
C8 C9 C10 119.5(3) . . ?
C1 C9 C10 122.6(3) . . ?
C9 C10 C11 111.3(3) . . ?
C9 C10 C12 111.9(3) . . ?
C11 C10 C12 109.1(3) . . ?
C9 C10 H10 108.1 . . ?
C11 C10 H10 108.1 . . ?
C12 C10 H10 108.1 . . ?
C10 C11 H11A 109.5 . . ?
C10 C11 H11B 109.5 . . ?
H11A C11 H11B 109.5 . . ?
C10 C11 H11C 109.5 . . ?
H11A C11 H11C 109.5 . . ?
H11B C11 H11C 109.5 . . ?
C10 C12 H12A 109.5 . . ?
C10 C12 H12B 109.5 . . ?
H12A C12 H12B 109.5 . . ?
C10 C12 H12C 109.5 . . ?
H12A C12 H12C 109.5 . . ?
H12B C12 H12C 109.5 . . ?
C14 C13 H13A 109.5 . . ?
C14 C13 H13B 109.5 . . ?
H13A C13 H13B 109.5 . . ?
C14 C13 H13C 109.5 . . ?
H13A C13 H13C 109.5 . . ?
H13B C13 H13C 109.5 . . ?
N1 C14 C15 123.4(3) . . ?
N1 C14 C13 119.4(3) . . ?
C15 C14 C13 117.3(3) . . ?
C14 C15 C16 128.4(3) . . ?
C14 C15 H15 115.8 . . ?
C16 C15 H15 115.8 . . ?
N2 C16 C15 123.1(3) . . ?
N2 C16 C17 120.9(3) . . ?
C15 C16 C17 116.0(2) . . ?
C16 C17 H17A 109.5 . . ?
C16 C17 H17B 109.5 . . ?
H17A C17 H17B 109.5 . . ?
C16 C17 H17C 109.5 . . ?
H17A C17 H17C 109.5 . . ?
H17B C17 H17C 109.5 . . ?
C19 C18 C26 121.4(3) . . ?
C19 C18 N2 117.9(2) . . ?
C26 C18 N2 120.7(2) . . ?
C23 C19 C18 117.6(3) . . ?
C23 C19 C20 120.0(3) . . ?
C18 C19 C20 122.4(3) . . ?
C21 C20 C22 109.9(3) . . ?
C21 C20 C19 113.3(3) . . ?
C22 C20 C19 111.9(3) . . ?
C21 C20 H20 107.1 . . ?
C22 C20 H20 107.1 . . ?
C19 C20 H20 107.1 . . ?
C20 C21 H21A 109.5 . . ?
C20 C21 H21B 109.5 . . ?
H21A C21 H21B 109.5 . . ?
C20 C21 H21C 109.5 . . ?
H21A C21 H21C 109.5 . . ?
H21B C21 H21C 109.5 . . ?
C20 C22 H22A 109.5 . . ?
C20 C22 H22B 109.5 . . ?
H22A C22 H22B 109.5 . . ?
C20 C22 H22C 109.5 . . ?
H22A C22 H22C 109.5 . . ?
H22B C22 H22C 109.5 . . ?
C24 C23 C19 121.7(3) . . ?
C24 C23 H23 119.1 . . ?
C19 C23 H23 119.1 . . ?
C25 C24 C23 119.7(3) . . ?
C25 C24 H24 120.2 . . ?
C23 C24 H24 120.2 . . ?
C24 C25 C26 121.5(3) . . ?
C24 C25 H25 119.3 . . ?
C26 C25 H25 119.3 . . ?
C25 C26 C18 118.1(3) . . ?
C25 C26 C27 118.8(3) . . ?
C18 C26 C27 123.2(3) . . ?
C26 C27 C28 112.0(3) . . ?
C26 C27 C29 110.9(3) . . ?
C28 C27 C29 110.4(3) . . ?
C26 C27 H27 107.8 . . ?
C28 C27 H27 107.8 . . ?
C29 C27 H27 107.8 . . ?
C27 C28 H28A 109.5 . . ?
C27 C28 H28B 109.5 . . ?
H28A C28 H28B 109.5 . . ?
C27 C28 H28C 109.5 . . ?
H28A C28 H28C 109.5 . . ?
H28B C28 H28C 109.5 . . ?
C27 C29 H29A 109.5 . . ?
C27 C29 H29B 109.5 . . ?
H29A C29 H29B 109.5 . . ?
C27 C29 H29C 109.5 . . ?
H29A C29 H29C 109.5 . . ?
H29B C29 H29C 109.5 . . ?
C35 C30 C31 118.5(3) . . ?
C35 C30 S1 120.4(2) . . ?
C31 C30 S1 121.1(2) . . ?
C32 C31 C30 120.3(3) . . ?
C32 C31 H31 119.8 . . ?
C30 C31 H31 119.8 . . ?
C33 C32 C31 120.9(3) . . ?
C33 C32 H32 119.6 . . ?
C31 C32 H32 119.6 . . ?
C32 C33 C34 119.2(3) . . ?
C32 C33 H33 120.4 . . ?
C34 C33 H33 120.4 . . ?
C33 C34 C35 120.7(3) . . ?
C33 C34 H34 119.7 . . ?
C35 C34 H34 119.7 . . ?
C34 C35 C30 120.5(3) . . ?
C34 C35 H35 119.7 . . ?
C30 C35 H35 119.7 . . ?
C41 C36 C37A 120.0(4) . . ?
C41 C36 C37 114.0(4) . . ?
C37A C36 C37 27.6(3) . . ?
C41 C36 S2 124.4(2) . . ?
C37A C36 S2 113.9(4) . . ?
C37 C36 S2 120.1(4) . . ?
C38 C37 C36 122.1(7) . . ?
C38 C37 H37 118.9 . . ?
C36 C37 H37 118.9 . . ?
C39 C38 C37 121.5(8) . . ?
C39 C38 H38 119.2 . . ?
C37 C38 H38 119.2 . . ?
C38 C39 C40 117.4(8) . . ?
C38 C39 H39 121.3 . . ?
C40 C39 H39 121.3 . . ?
C38A C37A C36 117.9(7) . . ?
C38A C37A H37A 121.1 . . ?
C36 C37A H37A 121.1 . . ?
C37A C38A C39A 120.7(8) . . ?
C37A C38A H38A 119.6 . . ?
C39A C38A H38A 119.6 . . ?
C38A C39A C40 121.0(8) . . ?
C38A C39A H39A 119.5 . . ?
C40 C39A H39A 119.5 . . ?
C41 C40 C39 121.7(5) . . ?
C41 C40 C39A 116.3(5) . . ?
C39 C40 C39A 26.7(4) . . ?
C41 C40 H40 119.2 . . ?
C39 C40 H40 119.2 . . ?
C39A C40 H40 117.5 . . ?
C40 C41 C36 121.6(3) . . ?
C40 C41 H41 119.2 . . ?
C36 C41 H41 119.2 . . ?

loop_
_geom_bond_atom_site_label_1
_geom_bond_atom_site_label_2
_geom_bond_distance
_geom_bond_site_symmetry_2
_geom_bond_publ_flag
V1 N1 1.965(2) . ?
V1 N2 1.982(2) . ?
V1 S1 2.2930(8) . ?
V1 S2 2.3051(8) . ?
S1 C30 1.784(3) . ?
S2 C36 1.775(3) . ?
N1 C14 1.351(4) . ?
N1 C1 1.448(3) . ?
N2 C16 1.341(3) . ?
N2 C18 1.448(4) . ?
C1 C2 1.401(4) . ?
C1 C9 1.410(4) . ?
C2 C6 1.402(4) . ?
C2 C3 1.516(4) . ?
C3 C5 1.531(5) . ?
C3 C4 1.532(5) . ?
C3 H3 0.9800 . ?
C4 H4A 0.9600 . ?
C4 H4B 0.9600 . ?
C4 H4C 0.9600 . ?
C5 H5A 0.9600 . ?
C5 H5B 0.9600 . ?
C5 H5C 0.9600 . ?
C6 C7 1.372(5) . ?
C6 H6 0.9300 . ?
C7 C8 1.376(6) . ?
C7 H7 0.9300 . ?
C8 C9 1.390(5) . ?
C8 H8 0.9300 . ?
C9 C10 1.522(5) . ?
C10 C11 1.526(5) . ?
C10 C12 1.536(5) . ?
C10 H10 0.9800 . ?
C11 H11A 0.9600 . ?
C11 H11B 0.9600 . ?
C11 H11C 0.9600 . ?
C12 H12A 0.9600 . ?
C12 H12B 0.9600 . ?
C12 H12C 0.9600 . ?
C13 C14 1.511(4) . ?
C13 H13A 0.9600 . ?
C13 H13B 0.9600 . ?
C13 H13C 0.9600 . ?
C14 C15 1.378(4) . ?
C15 C16 1.407(4) . ?
C15 H15 0.9300 . ?
C16 C17 1.507(4) . ?
C17 H17A 0.9600 . ?
C17 H17B 0.9600 . ?
C17 H17C 0.9600 . ?
C18 C19 1.405(4) . ?
C18 C26 1.405(4) . ?
C19 C23 1.391(5) . ?
C19 C20 1.522(4) . ?
C20 C21 1.515(5) . ?
C20 C22 1.523(4) . ?
C20 H20 0.9800 . ?
C21 H21A 0.9600 . ?
C21 H21B 0.9600 . ?
C21 H21C 0.9600 . ?
C22 H22A 0.9600 . ?
C22 H22B 0.9600 . ?
C22 H22C 0.9600 . ?
C23 C24 1.378(5) . ?
C23 H23 0.9300 . ?
C24 C25 1.375(5) . ?
C24 H24 0.9300 . ?
C25 C26 1.388(4) . ?
C25 H25 0.9300 . ?
C26 C27 1.511(4) . ?
C27 C28 1.527(5) . ?
C27 C29 1.532(5) . ?
C27 H27 0.9800 . ?
C28 H28A 0.9600 . ?
C28 H28B 0.9600 . ?
C28 H28C 0.9600 . ?
C29 H29A 0.9600 . ?
C29 H29B 0.9600 . ?
C29 H29C 0.9600 . ?
C30 C35 1.387(4) . ?
C30 C31 1.391(4) . ?
C31 C32 1.379(5) . ?
C31 H31 0.9300 . ?
C32 C33 1.373(5) . ?
C32 H32 0.9300 . ?
C33 C34 1.376(5) . ?
C33 H33 0.9300 . ?
C34 C35 1.381(4) . ?
C34 H34 0.9300 . ?
C35 H35 0.9300 . ?
C36 C41 1.385(4) . ?
C36 C37A 1.392(8) . ?
C36 C37 1.445(8) . ?
C37 C38 1.372(11) . ?
C37 H37 0.9300 . ?
C38 C39 1.358(12) . ?
C38 H38 0.9300 . ?
C39 C40 1.389(10) . ?
C39 H39 0.9300 . ?
C37A C38A 1.383(11) . ?
C37A H37A 0.9300 . ?
C38A C39A 1.389(12) . ?
C38A H38A 0.9300 . ?
C39A C40 1.407(10) . ?
C39A H39A 0.9300 . ?
C40 C41 1.380(5) . ?
C40 H40 0.9300 . ?
C41 H41 0.9300 . ?
